data_7719027
loop_
_publ_author_name
'Benz, Maximilian'
'Endra&#xdf;, Simon M J'
'Klap&#xf6;tke, Thomas M'
'Stierstorfer, J&#xf6;rg'
'Strey, Sadiq'

_publ_section_title
;
 1-Amino-5-nitriminotetrazolate as a promising anion in safe yet powerful
 energetic coordination compounds.
;
_journal_issue 15
_journal_name_full 'Dalton transactions (Cambridge, England : 2003)'
_journal_page_first 6156
_journal_page_last 6166
_journal_paper_doi 10.1039/d4dt03086a
_journal_volume 54
_journal_year 2025
_chemical_compound_source
;
 1,4-ditetrazol-1-yl-butane bis(1-amino-5-nitriminotetrazolato) copper(II)
semi 1,4-ditetrazol-1-yl-butane adduct
;
_chemical_formula_moiety 'C8 H14 Cu N22 O4, C3 H5 N4'
_chemical_formula_sum 'C11 H19 Cu N26 O4'
_chemical_formula_weight 643.06
_chemical_name_systematic
;
 1,4-ditetrazol-1-yl-butane bis(1-amino-5-nitriminotetrazolato) copper(II)
semi 1,4-ditetrazol-1-yl-butane adduct
;
_space_group_IT_number 2
_space_group_name_Hall '-P 1'
_space_group_name_H-M_alt 'P -1'
_symmetry_cell_setting triclinic
_symmetry_Int_Tables_number 2
_symmetry_space_group_name_Hall '-P 1'
_symmetry_space_group_name_H-M 'P -1'
_atom_sites_solution_hydrogens mixed
_atom_sites_solution_primary dual
_audit_creation_date 2024-02-14
_audit_creation_method
;
Olex2 1.5
(compiled 2023.08.24 svn.re1ec1418 for OlexSys, GUI svn.r6817)
;
_audit_update_record
;
2024-10-29 deposited with the CCDC.	2025-03-04 downloaded from the CCDC.
;
_cell_angle_alpha 73.794(5)
_cell_angle_beta 78.909(5)
_cell_angle_gamma 80.601(5)
_cell_formula_units_Z 2
_cell_length_a 8.5054(5)
_cell_length_b 9.3145(6)
_cell_length_c 16.4303(10)
_cell_measurement_reflns_used 2337
_cell_measurement_temperature 123
_cell_measurement_theta_max 31.5740
_cell_measurement_theta_min 2.3170
_cell_volume 1218.27(13)
_computing_cell_refinement 'CrysAlisPro 1.171.40.82a (Rigaku OD, 2020)'
_computing_data_collection 'CrysAlisPro 1.171.40.82a (Rigaku OD, 2020)'
_computing_data_reduction 'CrysAlisPro 1.171.40.82a (Rigaku OD, 2020)'
_computing_molecular_graphics 'Diamond 2.1c, Crystal Impact GbR'
_computing_publication_material 'Encifer 1.5.1, CCDC 2014'
_computing_structure_refinement 'SHELXL 2018/1 (Sheldrick, 2015)'
_computing_structure_solution 'SHELXT 2018/2 (Sheldrick, 2018)'
_diffrn_ambient_temperature 123
_diffrn_detector 'CCD plate'
_diffrn_detector_area_resol_mean 15.9809
_diffrn_detector_type Sapphire3
_diffrn_measured_fraction_theta_full 0.999
_diffrn_measured_fraction_theta_max 0.878
_diffrn_measurement_details
;
List of Runs (angles in degrees, time in seconds):

  # Type    Start    End  Width  t~exp~   \w     \q     \k     \f   Frames
#--------------------------------------------------------------------------
  1  \w    -94.00 -69.00   1.00   10.00    --  -21.67-178.00 120.00   25
  2  \w    -88.00  -7.00   1.00   10.00    --  -21.67 -57.00-180.00   81
  3  \w     53.00  90.00   1.00   10.00    --   22.76  57.00  60.00   37
  4  \w     69.00  95.00   1.00   10.00    --   22.76 178.00-150.00   26
  5  \w     14.00  40.00   1.00   10.00    --   22.76  57.00  90.00   26
  6  \w    -39.00  -1.00   1.00   10.00    --   22.76 -57.00 150.00   38
  7  \w    -28.00   0.00   1.00   10.00    --   22.76 121.00 110.72   28
  8  \w     65.00  90.00   1.00   10.00    --   22.76  57.00  90.00   25
  9  \w    -31.00  -5.00   1.00   10.00    --   22.76 127.00-179.00   26
 10  \w      7.00  44.00   1.00   10.00    --   22.76  57.00  60.00   37
 11  \w    -39.00  49.00   1.00   10.00    --   22.76 -77.00 -60.00   88
;
_diffrn_measurement_device 'four-circle diffractometer'
_diffrn_measurement_device_type 'XCalibur Sapphire 3'
_diffrn_measurement_method '\w scans'
_diffrn_orient_matrix_UB_11 -0.0823945000
_diffrn_orient_matrix_UB_12 0.0272354000
_diffrn_orient_matrix_UB_13 -0.0021267000
_diffrn_orient_matrix_UB_21 -0.0223399000
_diffrn_orient_matrix_UB_22 -0.0710720000
_diffrn_orient_matrix_UB_23 0.0251213000
_diffrn_orient_matrix_UB_31 -0.0057361000
_diffrn_orient_matrix_UB_32 0.0241220000
_diffrn_orient_matrix_UB_33 0.0378841000
_diffrn_radiation_monochromator graphite
_diffrn_radiation_probe x-ray
_diffrn_radiation_type MoK\a
_diffrn_radiation_wavelength 0.71073
_diffrn_reflns_av_R_equivalents 0.0426
_diffrn_reflns_av_sigmaI/netI 0.0729
_diffrn_reflns_av_unetI/netI 0.0783
_diffrn_reflns_Laue_measured_fraction_full 0.999
_diffrn_reflns_Laue_measured_fraction_max 0.878
_diffrn_reflns_limit_h_max 12
_diffrn_reflns_limit_h_min -12
_diffrn_reflns_limit_k_max 13
_diffrn_reflns_limit_k_min -11
_diffrn_reflns_limit_l_max 22
_diffrn_reflns_limit_l_min -23
_diffrn_reflns_number 13732
_diffrn_reflns_point_group_measured_fraction_full 0.999
_diffrn_reflns_point_group_measured_fraction_max 0.878
_diffrn_reflns_theta_full 25.242
_diffrn_reflns_theta_max 31.915
_diffrn_reflns_theta_min 2.293
_diffrn_source 'fine-focus sealed X-ray tube'
_exptl_absorpt_coefficient_mu 0.978
_exptl_absorpt_correction_T_max 1.00000
_exptl_absorpt_correction_T_min 0.88312
_exptl_absorpt_correction_type multi-scan
_exptl_absorpt_process_details
;
CrysAlisPro 1.171.40.82a (Rigaku Oxford Diffraction, 2020)
Empirical absorption correction using spherical harmonics,
implemented in SCALE3 ABSPACK scaling algorithm.
;
_exptl_crystal_colour blue
_exptl_crystal_density_diffrn 1.753
_exptl_crystal_description needle
_exptl_crystal_F_000 656
_exptl_crystal_size_max 0.5
_exptl_crystal_size_mid 0.1
_exptl_crystal_size_min 0.01
_refine_diff_density_max 0.558
_refine_diff_density_min -0.527
_refine_diff_density_rms 0.094
_refine_ls_extinction_method none
_refine_ls_goodness_of_fit_ref 1.038
_refine_ls_hydrogen_treatment mixed
_refine_ls_matrix_type full
_refine_ls_number_parameters 395
_refine_ls_number_reflns 7379
_refine_ls_number_restraints 0
_refine_ls_restrained_S_all 1.038
_refine_ls_R_factor_all 0.0810
_refine_ls_R_factor_gt 0.0500
_refine_ls_shift/su_max 0.001
_refine_ls_shift/su_mean 0.000
_refine_ls_structure_factor_coef Fsqd
_refine_ls_weighting_details 'w=1/[\s^2^(Fo^2^)+(0.0263P)^2^+0.2959P] where P=(Fo^2^+2Fc^2^)/3'
_refine_ls_weighting_scheme calc
_refine_ls_wR_factor_gt 0.0886
_refine_ls_wR_factor_ref 0.1016
_reflns_Friedel_coverage 0.000
_reflns_number_gt 5249
_reflns_number_total 7379
_reflns_threshold_expression 'I > 2\s(I)'
_cod_data_source_file d4dt03086a2.cif
_cod_data_source_block sx026
_cod_original_cell_volume 1218.27(14)
_cod_database_code 7719027
_shelx_space_group_comment
;
The symmetry employed for this shelxl refinement is uniquely defined
by the following loop, which should always be used as a source of
symmetry information in preference to the above space-group names.
They are only intended as comments.
;
_shelx_estimated_absorpt_t_min 0.641
_shelx_estimated_absorpt_t_max 0.990
_olex2_submission_original_sample_id sx026
_olex2_submission_special_instructions 'No special instructions were received'

loop_
_space_group_symop_operation_xyz
'x, y, z'
'-x, -y, -z'

loop_
_atom_site_label
_atom_site_type_symbol
_atom_site_fract_x
_atom_site_fract_y
_atom_site_fract_z
_atom_site_U_iso_or_equiv
_atom_site_adp_type
_atom_site_occupancy
_atom_site_site_symmetry_order
_atom_site_calc_flag
_atom_site_refinement_flags_posn
_atom_site_refinement_flags_adp
_atom_site_refinement_flags_occupancy
_atom_site_disorder_assembly
_atom_site_disorder_group
Cu1 Cu 0.59649(3) 0.34995(3) 0.29672(2) 0.01221(8) Uani 1 1 d . . . . .
O1 O 0.66512(19) 0.10165(19) 0.37380(9) 0.0153(3) Uani 1 1 d . . . . .
O3 O 0.5132(2) 0.5980(2) 0.22189(10) 0.0174(4) Uani 1 1 d . . . . .
O2 O 0.7793(2) -0.0613(2) 0.47451(11) 0.0227(4) Uani 1 1 d . . . . .
O4 O 0.3789(2) 0.7511(2) 0.12631(11) 0.0264(4) Uani 1 1 d . . . . .
N22 N 1.3987(2) 1.2815(2) 0.27648(11) 0.0135(4) Uani 1 1 d . . . . .
N18 N 0.7946(2) 0.4155(2) 0.31794(11) 0.0131(4) Uani 1 1 d . . . . .
N19 N 1.2010(2) 1.1593(2) 0.28527(12) 0.0140(4) Uani 1 1 d . . . . .
N4 N 0.4909(2) 0.3492(2) 0.41461(12) 0.0138(4) Uani 1 1 d . . . . .
N7 N 0.6876(2) 0.0550(2) 0.45133(12) 0.0152(4) Uani 1 1 d . . . . .
N11 N 0.7013(2) 0.3622(2) 0.17630(12) 0.0147(4) Uani 1 1 d . . . . .
N1 N 0.4117(2) 0.3020(2) 0.55026(12) 0.0156(4) Uani 1 1 d . . . . .
N15 N 0.9893(2) 0.5349(2) 0.31652(13) 0.0164(4) Uani 1 1 d . . . . .
N17 N 0.8818(2) 0.3350(2) 0.38047(12) 0.0167(4) Uani 1 1 d . . . . .
N3 N 0.3761(2) 0.4614(2) 0.43382(13) 0.0179(4) Uani 1 1 d . . . . .
N20 N 1.1956(3) 1.2775(2) 0.21576(13) 0.0205(5) Uani 1 1 d . . . . .
N23 N 0.3080(2) 0.0305(3) 0.93601(12) 0.0184(4) Uani 1 1 d . . . . .
N16 N 0.9998(2) 0.4071(2) 0.37947(13) 0.0194(5) Uani 1 1 d . . . . .
N14 N 0.4844(2) 0.6442(2) 0.14626(12) 0.0169(4) Uani 1 1 d . . . . .
N2 N 0.3268(2) 0.4328(2) 0.51524(13) 0.0184(4) Uani 1 1 d . . . . .
N6 N 0.6125(2) 0.1201(2) 0.51278(12) 0.0160(4) Uani 1 1 d . . . . .
N21 N 1.3151(2) 1.3513(2) 0.21115(12) 0.0188(5) Uani 1 1 d . . . . .
N13 N 0.5648(2) 0.5869(3) 0.08181(12) 0.0187(4) Uani 1 1 d . . . . .
N8 N 0.7821(2) 0.4211(3) 0.04038(12) 0.0187(4) Uani 1 1 d . . . . .
N10 N 0.8259(2) 0.2603(2) 0.15593(12) 0.0185(4) Uani 1 1 d . . . . .
N5 N 0.3816(3) 0.2393(3) 0.63818(13) 0.0217(5) Uani 1 1 d . . . . .
N26 N 0.4866(3) -0.0741(3) 0.85055(14) 0.0247(5) Uani 1 1 d . . . . .
N9 N 0.8758(3) 0.2947(3) 0.07436(13) 0.0223(5) Uani 1 1 d . . . . .
N24 N 0.3003(3) 0.1173(3) 0.85581(14) 0.0253(5) Uani 1 1 d . . . . .
N25 N 0.4085(3) 0.0532(3) 0.80513(14) 0.0279(5) Uani 1 1 d . . . . .
N12 N 0.8078(3) 0.4833(3) -0.04826(14) 0.0296(6) Uani 1 1 d . . . . .
C8 C 1.3253(3) 1.1639(3) 0.32169(14) 0.0147(5) Uani 1 1 d . . . . .
H8 H 1.356291 1.094127 0.371971 0.018 Uiso 1 1 calc R U . . .
C1 C 0.5138(3) 0.2490(3) 0.48859(14) 0.0133(5) Uani 1 1 d . . . . .
C3 C 0.8627(3) 0.5391(3) 0.27924(14) 0.0151(5) Uani 1 1 d . . . . .
H3 H 0.827647 0.617139 0.233012 0.018 Uiso 1 1 calc R U . . .
C5 C 1.0326(3) 0.7904(3) 0.31750(17) 0.0217(5) Uani 1 1 d . . . . .
H5C H 0.990886 0.770075 0.379686 0.026 Uiso 1 1 calc R U . . .
H5D H 0.940741 0.834527 0.285940 0.026 Uiso 1 1 calc R U . . .
C2 C 0.6733(3) 0.4644(3) 0.10350(14) 0.0149(5) Uani 1 1 d . . . . .
C9 C 0.4202(3) -0.0855(3) 0.93134(16) 0.0206(5) Uani 1 1 d . . . . .
H9 H 0.448498 -0.164476 0.978850 0.025 Uiso 1 1 calc R U . . .
C11 C 0.0538(3) -0.0213(3) 1.03473(15) 0.0204(5) Uani 1 1 d . . . . .
H11A H -0.010634 -0.002089 1.088421 0.024 Uiso 1 1 calc R U . . .
H11B H 0.091338 -0.130312 1.045977 0.024 Uiso 1 1 calc R U . . .
C4 C 1.1062(3) 0.6449(3) 0.29541(18) 0.0217(6) Uani 1 1 d . . . . .
H4A H 1.148859 0.665915 0.233309 0.026 Uiso 1 1 calc R U . . .
H4B H 1.197907 0.601127 0.327161 0.026 Uiso 1 1 calc R U . . .
C6 C 1.1564(3) 0.9018(3) 0.29435(17) 0.0216(5) Uani 1 1 d . . . . .
H6A H 1.245236 0.859685 0.328348 0.026 Uiso 1 1 calc R U . . .
H6B H 1.202640 0.917267 0.232877 0.026 Uiso 1 1 calc R U . . .
C7 C 1.0826(3) 1.0502(3) 0.31138(16) 0.0191(5) Uani 1 1 d . . . . .
H7A H 0.990598 1.090179 0.279427 0.023 Uiso 1 1 calc R U . . .
H7B H 1.040830 1.035495 0.373329 0.023 Uiso 1 1 calc R U . . .
C10 C 0.1990(3) 0.0654(3) 1.01061(16) 0.0232(6) Uani 1 1 d . . . . .
H10A H 0.162109 0.174702 0.997465 0.028 Uiso 1 1 calc R U . . .
H10B H 0.258371 0.040241 1.059962 0.028 Uiso 1 1 calc R U . . .
H12A H 0.825(3) 0.572(4) -0.0605(18) 0.026(9) Uiso 1 1 d . . . . .
H5A H 0.366(4) 0.147(4) 0.6469(18) 0.031(9) Uiso 1 1 d . . . . .
H12B H 0.720(4) 0.473(4) -0.0664(18) 0.036(9) Uiso 1 1 d . . . . .
H5B H 0.462(3) 0.252(3) 0.6598(17) 0.028(8) Uiso 1 1 d . . . . .

loop_
_atom_site_aniso_label
_atom_site_aniso_U_11
_atom_site_aniso_U_22
_atom_site_aniso_U_33
_atom_site_aniso_U_23
_atom_site_aniso_U_13
_atom_site_aniso_U_12
Cu1 0.01263(14) 0.01195(15) 0.01253(13) -0.00290(11) -0.00144(10) -0.00381(11)
O1 0.0178(8) 0.0144(9) 0.0133(7) -0.0033(7) -0.0012(6) -0.0027(7)
O3 0.0213(9) 0.0152(9) 0.0143(8) -0.0021(7) -0.0019(7) -0.0027(7)
O2 0.0243(10) 0.0155(10) 0.0216(9) -0.0006(8) -0.0006(7) 0.0063(8)
O4 0.0264(10) 0.0206(11) 0.0246(9) -0.0016(8) -0.0018(8) 0.0091(8)
N22 0.0141(10) 0.0125(11) 0.0133(9) -0.0008(8) -0.0019(7) -0.0044(8)
N18 0.0134(9) 0.0121(10) 0.0147(9) -0.0053(8) -0.0008(8) -0.0022(8)
N19 0.0128(9) 0.0107(10) 0.0181(9) -0.0026(8) -0.0017(8) -0.0029(8)
N4 0.0137(10) 0.0117(10) 0.0158(9) -0.0039(8) -0.0021(8) -0.0009(8)
N7 0.0149(10) 0.0116(11) 0.0168(9) -0.0016(8) 0.0015(8) -0.0036(8)
N11 0.0135(10) 0.0137(11) 0.0174(9) -0.0051(8) -0.0020(8) -0.0016(8)
N1 0.0162(10) 0.0150(11) 0.0156(9) -0.0056(8) 0.0000(8) -0.0017(8)
N15 0.0117(9) 0.0131(11) 0.0260(10) -0.0067(9) -0.0027(8) -0.0036(8)
N17 0.0164(10) 0.0129(11) 0.0214(10) -0.0044(9) -0.0043(8) -0.0023(8)
N3 0.0174(10) 0.0172(12) 0.0197(10) -0.0067(9) -0.0033(8) 0.0001(9)
N20 0.0214(11) 0.0159(12) 0.0244(11) 0.0004(9) -0.0087(9) -0.0062(9)
N23 0.0181(11) 0.0176(12) 0.0186(10) -0.0025(9) -0.0033(8) -0.0032(9)
N16 0.0162(10) 0.0149(11) 0.0290(11) -0.0061(9) -0.0076(9) -0.0018(9)
N14 0.0174(10) 0.0132(11) 0.0176(10) -0.0013(9) -0.0005(8) -0.0021(8)
N2 0.0182(11) 0.0167(12) 0.0211(10) -0.0073(9) -0.0028(9) -0.0001(9)
N6 0.0168(10) 0.0147(11) 0.0141(9) -0.0040(8) 0.0011(8) 0.0010(8)
N21 0.0205(11) 0.0140(11) 0.0208(10) 0.0021(9) -0.0079(9) -0.0047(9)
N13 0.0197(11) 0.0186(12) 0.0151(9) -0.0025(9) -0.0019(8) 0.0014(9)
N8 0.0200(11) 0.0206(12) 0.0131(9) -0.0039(9) -0.0016(8) 0.0026(9)
N10 0.0192(11) 0.0174(12) 0.0177(10) -0.0045(9) -0.0021(8) -0.0002(9)
N5 0.0228(12) 0.0268(14) 0.0129(10) -0.0060(10) 0.0024(9) -0.0002(10)
N26 0.0252(12) 0.0243(13) 0.0237(11) -0.0059(10) -0.0017(9) -0.0033(10)
N9 0.0217(11) 0.0237(13) 0.0203(10) -0.0077(10) -0.0031(9) 0.0037(9)
N24 0.0231(12) 0.0241(13) 0.0233(11) 0.0017(10) -0.0008(9) -0.0042(10)
N25 0.0276(13) 0.0308(15) 0.0207(11) -0.0008(11) 0.0006(10) -0.0052(11)
N12 0.0377(16) 0.0322(17) 0.0138(10) -0.0030(11) 0.0005(10) 0.0000(13)
C8 0.0158(11) 0.0140(12) 0.0145(10) -0.0024(9) -0.0026(9) -0.0045(9)
C1 0.0126(11) 0.0145(12) 0.0141(10) -0.0058(9) 0.0013(9) -0.0056(9)
C3 0.0135(11) 0.0136(12) 0.0176(11) -0.0041(10) -0.0007(9) -0.0019(9)
C5 0.0166(12) 0.0168(14) 0.0324(14) -0.0092(12) 0.0020(11) -0.0055(10)
C2 0.0155(12) 0.0149(13) 0.0148(11) -0.0039(10) -0.0020(9) -0.0036(10)
C9 0.0189(13) 0.0188(14) 0.0227(12) -0.0034(11) -0.0022(10) -0.0023(10)
C11 0.0181(12) 0.0223(14) 0.0191(11) -0.0065(11) 0.0023(10) -0.0019(10)
C4 0.0134(12) 0.0156(13) 0.0379(15) -0.0087(12) -0.0026(11) -0.0053(10)
C6 0.0135(12) 0.0190(14) 0.0351(14) -0.0119(12) -0.0003(11) -0.0057(10)
C7 0.0152(12) 0.0139(13) 0.0295(13) -0.0068(11) 0.0000(10) -0.0073(10)
C10 0.0178(13) 0.0287(16) 0.0260(13) -0.0154(12) 0.0025(10) -0.0031(11)

loop_
_atom_type_symbol
_atom_type_description
_atom_type_scat_dispersion_real
_atom_type_scat_dispersion_imag
_atom_type_scat_source
C C 0.0033 0.0016 'International Tables Vol C Tables 4.2.6.8 and 6.1.1.4'
H H 0.0000 0.0000 'International Tables Vol C Tables 4.2.6.8 and 6.1.1.4'
Cu Cu 0.3201 1.2651 'International Tables Vol C Tables 4.2.6.8 and 6.1.1.4'
N N 0.0061 0.0033 'International Tables Vol C Tables 4.2.6.8 and 6.1.1.4'
O O 0.0106 0.0060 'International Tables Vol C Tables 4.2.6.8 and 6.1.1.4'

loop_
_geom_angle_atom_site_label_1
_geom_angle_atom_site_label_2
_geom_angle_atom_site_label_3
_geom_angle
_geom_angle_site_symmetry_1
_geom_angle_site_symmetry_3
_geom_angle_publ_flag
O1 Cu1 O3 177.01(6) . . ?
N22 Cu1 O1 87.70(7) 1_445 . ?
N22 Cu1 O3 89.84(7) 1_445 . ?
N18 Cu1 O1 91.52(7) . . ?
N18 Cu1 O3 90.94(7) . . ?
N18 Cu1 N22 179.22(9) . 1_445 ?
N4 Cu1 O1 77.14(7) . . ?
N4 Cu1 O3 101.15(7) . . ?
N4 Cu1 N22 89.23(8) . 1_445 ?
N4 Cu1 N18 90.54(7) . . ?
N4 Cu1 N11 177.05(9) . . ?
N11 Cu1 O1 105.71(7) . . ?
N11 Cu1 O3 76.03(7) . . ?
N11 Cu1 N22 91.64(7) . 1_445 ?
N11 Cu1 N18 88.64(8) . . ?
N7 O1 Cu1 128.00(14) . . ?
N14 O3 Cu1 128.24(15) . . ?
N21 N22 Cu1 124.94(15) . 1_665 ?
C8 N22 Cu1 128.27(16) . 1_665 ?
C8 N22 N21 106.79(18) . . ?
N17 N18 Cu1 123.46(15) . . ?
C3 N18 Cu1 129.24(16) . . ?
C3 N18 N17 107.28(18) . . ?
N20 N19 C7 122.46(19) . . ?
C8 N19 N20 108.36(19) . . ?
C8 N19 C7 129.2(2) . . ?
N3 N4 Cu1 123.11(15) . . ?
C1 N4 Cu1 129.60(17) . . ?
C1 N4 N3 107.29(18) . . ?
O1 N7 N6 123.9(2) . . ?
O2 N7 O1 120.2(2) . . ?
O2 N7 N6 115.84(18) . . ?
N10 N11 Cu1 122.02(15) . . ?
C2 N11 Cu1 130.23(17) . . ?
C2 N11 N10 107.71(18) . . ?
N2 N1 N5 119.7(2) . . ?
N2 N1 C1 110.39(19) . . ?
C1 N1 N5 129.9(2) . . ?
N16 N15 C4 122.61(19) . . ?
C3 N15 N16 108.81(19) . . ?
C3 N15 C4 128.6(2) . . ?
N16 N17 N18 109.08(19) . . ?
N2 N3 N4 110.4(2) . . ?
N21 N20 N19 106.93(17) . . ?
N24 N23 C10 121.7(2) . . ?
C9 N23 N24 108.2(2) . . ?
C9 N23 C10 130.0(2) . . ?
N17 N16 N15 107.22(18) . . ?
O3 N14 N13 123.8(2) . . ?
O4 N14 O3 120.8(2) . . ?
O4 N14 N13 115.43(19) . . ?
N3 N2 N1 106.2(2) . . ?
N7 N6 C1 116.83(19) . . ?
N20 N21 N22 109.48(19) . . ?
N14 N13 C2 116.09(19) . . ?
N9 N8 N12 119.1(2) . . ?
N9 N8 C2 109.79(19) . . ?
C2 N8 N12 131.1(2) . . ?
N9 N10 N11 110.3(2) . . ?
N1 N5 H5A 108.3(19) . . ?
N1 N5 H5B 107.3(19) . . ?
H5A N5 H5B 115(3) . . ?
C9 N26 N25 105.1(2) . . ?
N10 N9 N8 106.5(2) . . ?
N25 N24 N23 106.2(2) . . ?
N24 N25 N26 110.9(2) . . ?
N8 N12 H12A 112(2) . . ?
N8 N12 H12B 105.4(19) . . ?
H12A N12 H12B 112(3) . . ?
N22 C8 N19 108.4(2) . . ?
N22 C8 H8 125.8 . . ?
N19 C8 H8 125.8 . . ?
N4 C1 N1 105.7(2) . . ?
N4 C1 N6 135.9(2) . . ?
N1 C1 N6 118.3(2) . . ?
N18 C3 N15 107.6(2) . . ?
N18 C3 H3 126.2 . . ?
N15 C3 H3 126.2 . . ?
H5C C5 H5D 108.1 . . ?
C4 C5 H5C 109.5 . . ?
C4 C5 H5D 109.5 . . ?
C4 C5 C6 110.9(2) . . ?
C6 C5 H5C 109.5 . . ?
C6 C5 H5D 109.5 . . ?
N11 C2 N13 135.6(2) . . ?
N11 C2 N8 105.7(2) . . ?
N8 C2 N13 118.7(2) . . ?
N23 C9 H9 125.2 . . ?
N26 C9 N23 109.6(2) . . ?
N26 C9 H9 125.2 . . ?
C11 C11 H11A 109.0 2_557 . ?
C11 C11 H11B 109.0 2_557 . ?
H11A C11 H11B 107.8 . . ?
C10 C11 C11 113.0(3) . 2_557 ?
C10 C11 H11A 109.0 . . ?
C10 C11 H11B 109.0 . . ?
N15 C4 C5 112.2(2) . . ?
N15 C4 H4A 109.2 . . ?
N15 C4 H4B 109.2 . . ?
C5 C4 H4A 109.2 . . ?
C5 C4 H4B 109.2 . . ?
H4A C4 H4B 107.9 . . ?
C5 C6 H6A 109.3 . . ?
C5 C6 H6B 109.3 . . ?
H6A C6 H6B 108.0 . . ?
C7 C6 C5 111.5(2) . . ?
C7 C6 H6A 109.3 . . ?
C7 C6 H6B 109.3 . . ?
N19 C7 C6 111.2(2) . . ?
N19 C7 H7A 109.4 . . ?
N19 C7 H7B 109.4 . . ?
C6 C7 H7A 109.4 . . ?
C6 C7 H7B 109.4 . . ?
H7A C7 H7B 108.0 . . ?
N23 C10 C11 111.7(2) . . ?
N23 C10 H10A 109.3 . . ?
N23 C10 H10B 109.3 . . ?
C11 C10 H10A 109.3 . . ?
C11 C10 H10B 109.3 . . ?
H10A C10 H10B 107.9 . . ?

loop_
_geom_bond_atom_site_label_1
_geom_bond_atom_site_label_2
_geom_bond_distance
_geom_bond_site_symmetry_2
_geom_bond_publ_flag
Cu1 O1 2.3457(17) . ?
Cu1 O3 2.3592(18) . ?
Cu1 N22 2.0081(18) 1_445 ?
Cu1 N18 2.0038(18) . ?
Cu1 N4 1.9709(19) . ?
Cu1 N11 1.9876(19) . ?
O1 N7 1.267(2) . ?
O3 N14 1.254(2) . ?
O2 N7 1.239(3) . ?
O4 N14 1.242(3) . ?
N22 N21 1.354(2) . ?
N22 C8 1.316(3) . ?
N18 N17 1.360(3) . ?
N18 C3 1.316(3) . ?
N19 N20 1.349(3) . ?
N19 C8 1.323(3) . ?
N19 C7 1.469(3) . ?
N4 N3 1.370(3) . ?
N4 C1 1.336(3) . ?
N7 N6 1.328(3) . ?
N11 N10 1.359(3) . ?
N11 C2 1.339(3) . ?
N1 N2 1.349(3) . ?
N1 N5 1.389(3) . ?
N1 C1 1.351(3) . ?
N15 N16 1.345(3) . ?
N15 C3 1.328(3) . ?
N15 C4 1.469(3) . ?
N17 N16 1.291(3) . ?
N3 N2 1.288(3) . ?
N20 N21 1.296(3) . ?
N23 N24 1.348(3) . ?
N23 C9 1.329(3) . ?
N23 C10 1.468(3) . ?
N14 N13 1.338(3) . ?
N6 C1 1.355(3) . ?
N13 C2 1.356(3) . ?
N8 N9 1.353(3) . ?
N8 N12 1.397(3) . ?
N8 C2 1.355(3) . ?
N10 N9 1.290(3) . ?
N5 H5A 0.86(3) . ?
N5 H5B 0.87(3) . ?
N26 N25 1.357(3) . ?
N26 C9 1.321(3) . ?
N24 N25 1.304(3) . ?
N12 H12A 0.82(3) . ?
N12 H12B 0.88(3) . ?
C8 H8 0.9500 . ?
C3 H3 0.9500 . ?
C5 H5C 0.9900 . ?
C5 H5D 0.9900 . ?
C5 C4 1.507(4) . ?
C5 C6 1.521(3) . ?
C9 H9 0.9500 . ?
C11 C11 1.526(5) 2_557 ?
C11 H11A 0.9900 . ?
C11 H11B 0.9900 . ?
C11 C10 1.515(3) . ?
C4 H4A 0.9900 . ?
C4 H4B 0.9900 . ?
C6 H6A 0.9900 . ?
C6 H6B 0.9900 . ?
C6 C7 1.499(4) . ?
C7 H7A 0.9900 . ?
C7 H7B 0.9900 . ?
C10 H10A 0.9900 . ?
C10 H10B 0.9900 . ?

loop_
_geom_contact_atom_site_label_1
_geom_contact_atom_site_label_2
_geom_contact_distance
_geom_contact_site_symmetry_1
_geom_contact_site_symmetry_2
_geom_contact_publ_flag
? ? ? ? ? ?

loop_
_geom_hbond_atom_site_label_D
_geom_hbond_atom_site_label_H
_geom_hbond_atom_site_label_A
_geom_hbond_distance_DH
_geom_hbond_distance_HA
_geom_hbond_distance_DA
_geom_hbond_angle_DHA
_geom_hbond_site_symmetry_A
? ? ? ? ? ? ? ?

loop_
_geom_torsion_atom_site_label_1
_geom_torsion_atom_site_label_2
_geom_torsion_atom_site_label_3
_geom_torsion_atom_site_label_4
_geom_torsion
_geom_torsion_site_symmetry_1
_geom_torsion_site_symmetry_2
_geom_torsion_site_symmetry_3
_geom_torsion_site_symmetry_4
_geom_torsion_publ_flag
Cu1 O1 N7 O2 -152.10(16) . . . . ?
Cu1 O1 N7 N6 31.0(3) . . . . ?
Cu1 O3 N14 O4 147.13(18) . . . . ?
Cu1 O3 N14 N13 -34.5(3) . . . . ?
Cu1 N22 N21 N20 179.11(16) 1_665 . . . ?
Cu1 N22 C8 N19 -179.18(16) 1_665 . . . ?
Cu1 N18 N17 N16 -178.66(15) . . . . ?
Cu1 N18 C3 N15 178.50(15) . . . . ?
Cu1 N4 N3 N2 179.73(14) . . . . ?
Cu1 N4 C1 N1 179.73(15) . . . . ?
Cu1 N4 C1 N6 2.2(4) . . . . ?
Cu1 N11 N10 N9 -178.19(15) . . . . ?
Cu1 N11 C2 N13 -4.7(4) . . . . ?
Cu1 N11 C2 N8 178.21(15) . . . . ?
O1 N7 N6 C1 -4.1(3) . . . . ?
O3 N14 N13 C2 5.5(3) . . . . ?
O2 N7 N6 C1 178.84(19) . . . . ?
O4 N14 N13 C2 -176.1(2) . . . . ?
N18 N17 N16 N15 0.2(3) . . . . ?
N19 N20 N21 N22 0.5(3) . . . . ?
N4 N3 N2 N1 1.1(2) . . . . ?
N7 N6 C1 N4 -15.7(4) . . . . ?
N7 N6 C1 N1 167.08(19) . . . . ?
N11 N10 N9 N8 -0.2(3) . . . . ?
N17 N18 C3 N15 0.3(3) . . . . ?
N3 N4 C1 N1 0.6(2) . . . . ?
N3 N4 C1 N6 -176.9(2) . . . . ?
N20 N19 C8 N22 -0.4(3) . . . . ?
N20 N19 C7 C6 108.2(3) . . . . ?
N23 N24 N25 N26 0.2(3) . . . . ?
N16 N15 C3 N18 -0.2(3) . . . . ?
N16 N15 C4 C5 -111.8(3) . . . . ?
N14 N13 C2 N11 17.3(4) . . . . ?
N14 N13 C2 N8 -165.9(2) . . . . ?
N2 N1 C1 N4 0.0(2) . . . . ?
N2 N1 C1 N6 178.04(19) . . . . ?
N21 N22 C8 N19 0.7(3) . . . . ?
N10 N11 C2 N13 177.3(3) . . . . ?
N10 N11 C2 N8 0.2(2) . . . . ?
N5 N1 N2 N3 -178.2(2) . . . . ?
N5 N1 C1 N4 177.2(2) . . . . ?
N5 N1 C1 N6 -4.7(4) . . . . ?
N9 N8 C2 N11 -0.3(3) . . . . ?
N9 N8 C2 N13 -178.0(2) . . . . ?
N24 N23 C9 N26 1.0(3) . . . . ?
N24 N23 C10 C11 95.6(3) . . . . ?
N25 N26 C9 N23 -0.9(3) . . . . ?
N12 N8 N9 N10 -179.0(2) . . . . ?
N12 N8 C2 N11 178.9(3) . . . . ?
N12 N8 C2 N13 1.2(4) . . . . ?
C8 N22 N21 N20 -0.8(3) . . . . ?
C8 N19 N20 N21 -0.1(3) . . . . ?
C8 N19 C7 C6 -72.2(3) . . . . ?
C1 N4 N3 N2 -1.1(2) . . . . ?
C1 N1 N2 N3 -0.7(2) . . . . ?
C3 N18 N17 N16 -0.3(3) . . . . ?
C3 N15 N16 N17 0.0(3) . . . . ?
C3 N15 C4 C5 69.6(3) . . . . ?
C5 C6 C7 N19 -177.4(2) . . . . ?
C2 N11 N10 N9 0.0(3) . . . . ?
C2 N8 N9 N10 0.4(3) . . . . ?
C9 N23 N24 N25 -0.8(3) . . . . ?
C9 N23 C10 C11 -81.1(3) . . . . ?
C9 N26 N25 N24 0.4(3) . . . . ?
C11 C11 C10 N23 -64.2(4) 2_557 . . . ?
C4 N15 N16 N17 -178.9(2) . . . . ?
C4 N15 C3 N18 178.6(2) . . . . ?
C4 C5 C6 C7 176.8(2) . . . . ?
C6 C5 C4 N15 -179.6(2) . . . . ?
C7 N19 N20 N21 179.6(2) . . . . ?
C7 N19 C8 N22 180.0(2) . . . . ?
C10 N23 N24 N25 -178.1(2) . . . . ?
C10 N23 C9 N26 178.0(2) . . . . ?
